data_1530565
loop_
_publ_author_name
'Pena, O.'
'Padiou, J.'
'Horyn, R.'
'Potel, M.'
'Geantet, C.'
'Sergent, M.'

_publ_section_title
;
 Crystal growth, crystal structure and physical characterization of Ce Mo6
 S8
;
_journal_name_full 'Materials Research Bulletin'
_journal_page_first 109
_journal_page_last 116
_journal_volume 22
_journal_year 1987
_chemical_formula_sum 'Ce Mo6 S8'
_space_group_IT_number 148
_symmetry_space_group_name_Hall '-P 3*'
_symmetry_space_group_name_H-M 'R -3 :R'
_cell_angle_alpha 88.83
_cell_angle_beta 88.83
_cell_angle_gamma 88.83
_cell_formula_units_Z 1
_cell_length_a 6.509
_cell_length_b 6.509
_cell_length_c 6.509
_cell_volume 275.597
_citation_journal_id_ASTM MRBUAC
_cod_data_source_file Pena_MRBUAC_1987_1415.cif
_cod_data_source_block Ce1Mo6S8
_cod_original_cell_volume 275.5971
_cod_original_sg_symbol_Hall '-R 3 (-y+z,x+z,-x+y+z)'
_cod_original_formula_sum 'Ce1 Mo6 S8'
_cod_database_code 1530565

loop_
_symmetry_equiv_pos_as_xyz
x,y,z
z,x,y
y,z,x
-x,-y,-z
-z,-x,-y
-y,-z,-x

loop_
_atom_site_label
_atom_site_type_symbol
_atom_site_fract_x
_atom_site_fract_y
_atom_site_fract_z
_atom_site_occupancy
_atom_site_U_iso_or_equiv
Mo1 Mo+2 0.2262 0.42009 0.56285 1 0.0
S2 S-2 0.2434 0.2434 0.2434 1 0.0
S1 S-2 0.3753 0.1257 0.7502 1 0.0
Ce1 Ce+3 0 0 0 0.978 0.0
